data_7220510
loop_
_publ_author_name
'T\(ab\(acaru, Aurel'
'Galli, Simona'
'Pettinari, Claudio'
'Masciocchi, Norberto'
'McDonald, Thomas M.'
'Long, Jeffrey R.'

_publ_section_title
;
 Nickel(ii) and copper(i,ii)-based metal-organic frameworks incorporating
 an extended tris-pyrazolate linker
;
_journal_issue 27
_journal_name_full CrystEngComm
_journal_page_first 4992
_journal_paper_doi 10.1039/C5CE00561B
_journal_volume 17
_journal_year 2015
_chemical_formula_moiety 'C42 H45 Cu3 N9 O5'
_chemical_formula_sum 'C42 H45 Cu3 N9 O5'
_chemical_formula_weight 946.46
_chemical_name_systematic
;
?
;
_space_group_crystal_system hexagonal
_space_group_IT_number 194
_space_group_name_H-M_alt 'P 63/m m c'
_symmetry_space_group_name_Hall '-P 6c 2c'
_symmetry_space_group_name_H-M 'P 63/m m c'
_audit_update_record
;
2015-05-12 deposited with the CCDC.
2015-05-19 downloaded from the CCDC.
;
_cell_angle_alpha 90
_cell_angle_beta 90
_cell_angle_gamma 120
_cell_formula_units_Z 2
_cell_length_a 20.9247(95)
_cell_length_b 20.9247(95)
_cell_length_c 6.4
_cell_measurement_temperature 298
_cell_volume 2426.8(16)
_computing_cell_refinement TOPAS-R
_computing_data_collection 'Bruker XRD Commander'
_computing_structure_refinement TOPAS-R
_computing_structure_solution TOPAS-R
_diffrn_ambient_temperature 298
_diffrn_detector_type 'Bruker Lynxeye linear PSD'
_diffrn_measurement_device_type 'Bruker AXS D8 Advance'
_diffrn_radiation_monochromator 'Nickel filter'
_diffrn_radiation_wavelength CuK\a~1~
_diffrn_source_target Cu
_diffrn_source_type 'sealed X-ray tube'
_exptl_crystal_density_diffrn 1.27
_exptl_crystal_density_method 'not measured'
_exptl_crystal_F_000 974
_pd_char_colour 'dark green'
_pd_instr_location ' ?'
_pd_meas_2theta_range_inc 0.02
_pd_meas_2theta_range_max 105
_pd_meas_2theta_range_min 3
_pd_meas_number_of_points 5051
_pd_meas_scan_method step
_pd_proc_2theta_range_inc 0.02
_pd_proc_2theta_range_max 105
_pd_proc_2theta_range_min 4
_pd_proc_ls_background_function 'Chebychev polynomial'
_pd_proc_ls_profile_function 'fundamental parameters approach'
_pd_proc_ls_prof_R_factor 0.036
_pd_proc_ls_prof_wR_expected 0.005
_pd_proc_ls_prof_wR_factor 0.048
_pd_spec_mounting
;
 packed powder pellet
;
_pd_spec_mount_mode reflection
_pd_spec_shape flat_sheet
_pd_spec_size_axial 15
_pd_spec_size_equat 20
_pd_spec_size_thick 0.1
_refine_ls_extinction_method none
_refine_ls_hydrogen_treatment fixed
_refine_ls_matrix_type fullcycle
_refine_ls_number_parameters 25
_refine_ls_number_restraints 0
_refine_ls_shift/su_max .01
_refine_ls_structure_factor_coef Inet
_refine_ls_weighting_details 'w = 1/[Y~i~]'
_refine_ls_weighting_scheme calc
_cod_data_source_file c5ce00561b2.cif
_cod_data_source_block added_by_encifer
_cod_depositor_comments
;
The following automatic conversions were performed:

'_refine_ls_weighting_scheme' value '1/[Y~i~]' was changed to 'calc'.
New tag '_refine_ls_weighting_details' was created. The value of the
new tag was set to 'w = 1/[Y~i~]'.

Automatic conversion script
Id: cif_fix_values 3271 2015-04-21 07:52:19Z andrius 

 Adding full bibliography for 7220510.cif.
;
_cod_original_cell_volume 2426.8(22)
_cod_database_code 7220510

loop_
_symmetry_equiv_pos_as_xyz
'-x, -x+y, -z'
'-x, -x+y, z+1/2'
'-x, -y, -z'
'-x, -y, z+1/2'
'-x+y, -x, -z+1/2'
'-x+y, -x, z'
'-x+y, y, -z+1/2'
'-x+y, y, z'
'-y, -x, -z+1/2'
'-y, -x, z'
'-y, x-y, -z+1/2'
'-y, x-y, z'
'y, -x+y, -z'
'y, -x+y, z+1/2'
'y, x, -z'
'y, x, z+1/2'
'x-y, -y, -z'
'x-y, -y, z+1/2'
'x-y, x, -z'
'x-y, x, z+1/2'
'x, y, -z+1/2'
'x, y, z'
'x, x-y, -z+1/2'
'x, x-y, z'

loop_
_atom_site_label
_atom_site_type_symbol
_atom_site_symmetry_multiplicity
_atom_site_fract_x
_atom_site_fract_y
_atom_site_fract_z
_atom_site_occupancy
_atom_site_B_iso_or_equiv
Cu1 Cu 6 0.89286(44) -0.05357(22) 0.25 1 18.0(22)
O1 O 4 0 0 0.15 0.5 20.0(22)
O2 O 6 0.5 0 0.25 1 3
C1 C 6 0.7050193 0.2949807 0.25 1 20.0(22)
C2 C 6 0.7433719 0.3716859 0.25 1 20.0(22)
H2 H 6 0.7957963 0.3978982 0.25 1 20.0(22)
C3 C 6 0.746407 0.253593 0.25 1 20.0(22)
C4 C 12 0.7080544 0.1768878 0.25 1 20.0(22)
H4 H 12 0.6556299 0.1506756 0.25 1 20.0(22)
C5 C 12 0.746407 0.1385352 0.25 1 20.0(22)
H5 H 12 0.7201948 0.08611074 0.25 1 20.0(22)
C6 C 6 0.8231122 0.1768878 0.25 1 20.0(22)
C7 C 6 0.8644999 0.1355001 0.25 1 20.0(22)
C8 C 12 0.8339745 0.06086148 0.25 1 20.0(22)
H8 H 12 0.7826956 0.02578269 0.25 1 20.0(22)
N1 N 12 0.8897473 0.04525777 0.25 1 20.0(22)

loop_
_atom_type_symbol
_atom_type_description
_atom_type_scat_source
C C 'International Tables for Crystallography (Vol. IV)'
H H 'International Tables for Crystallography (Vol. IV)'
Cu Cu 'International Tables for Crystallography (Vol. IV)'
N N 'International Tables for Crystallography (Vol. IV)'
O O 'International Tables for Crystallography (Vol. IV)'

loop_
_diffrn_radiation_type
'Cu K\a'
